data_7158646
loop_
_publ_author_name
'Penjarla, Thirupathi Reddy'
'Shukla, Adarash Kumar'
'Hazra, Rituparna'
'Roy, Durba'
'Kundarapu, Maheshwar'
'Dixit, Mudit'
'Bhattacharya, Anupam'

_publ_section_title
;
 Copper acetate catalysed C--C bond formation en route to the synthesis of
 spiro indanedione cyclopropylpyrazolones
;
_journal_name_full 'Organic &amp; Biomolecular Chemistry'
_journal_paper_doi 10.1039/D1OB02351A
_journal_year 2022
_chemical_formula_moiety '0.44(C26 H17 Cl N2 O3)'
_chemical_formula_sum 'C11.56 H7.56 Cl0.44 N0.89 O1.33'
_chemical_formula_weight 195.94
_space_group_crystal_system monoclinic
_space_group_IT_number 14
_space_group_name_Hall '-P 2yn'
_space_group_name_H-M_alt 'P 1 21/n 1'
_atom_sites_solution_hydrogens geom
_atom_sites_solution_primary dual
_audit_creation_date 2021-08-04
_audit_creation_method
;
Olex2 1.2
(compiled 2018.05.29 svn.r3508 for OlexSys, GUI svn.r5506)
;
_audit_update_record
;
2021-08-04 deposited with the CCDC.	2022-04-11 downloaded from the CCDC.
;
_cell_angle_alpha 90
_cell_angle_beta 112.647(2)
_cell_angle_gamma 90
_cell_formula_units_Z 9
_cell_length_a 12.8370(2)
_cell_length_b 10.83450(10)
_cell_length_c 16.2470(2)
_cell_measurement_reflns_used 7441
_cell_measurement_temperature 293(2)
_cell_measurement_theta_max 79.1860
_cell_measurement_theta_min 5.0200
_cell_volume 2085.44(5)
_computing_cell_refinement 'CrysAlisPro 1.171.39.20a (Rigaku OD, 2015)'
_computing_data_collection 'CrysAlisPro 1.171.39.20a (Rigaku OD, 2015)'
_computing_data_reduction 'CrysAlisPro 1.171.39.20a (Rigaku OD, 2015)'
_computing_molecular_graphics 'Olex2 (Dolomanov et al., 2009)'
_computing_publication_material 'Olex2 (Dolomanov et al., 2009)'
_computing_structure_refinement 'ShelXL (Sheldrick, 2015)'
_computing_structure_solution 'ShelXT (Sheldrick, 2015)'
_diffrn_ambient_temperature 293(2)
_diffrn_detector 'CCD plate'
_diffrn_measured_fraction_theta_full 1.000
_diffrn_measured_fraction_theta_max 0.974
_diffrn_measurement_details
;
List of Runs (angles in degrees, time in seconds):

  # Type    Start    End  Width  t~exp~   \w     \q     \k     \f   Frames
#--------------------------------------------------------------------------
  1  \w    -44.00   1.00   0.50    1.55    --    0.00 -37.00-180.00   90
  2  \w    -30.00  59.00   0.50    1.55    --    0.00  77.00 -60.00  178
  3  \w    -80.00   7.00   0.50    1.55    --    0.00 -37.00 -90.00  174
  4  \w     21.00 138.00   0.50    6.20    --  107.20 -82.00 -30.00  234
  5  \w    101.00 127.00   0.50    6.20    --  107.20 -82.00 150.00   52
  6  \w     37.00 113.00   0.50    6.20    --  107.20 -82.00-180.00  152
  7  \w     54.00 124.00   0.50    6.20    --  107.20 -82.00-120.00  140
  8  \w     22.00  55.00   0.50    6.20    --  107.20 -30.00 -60.00   66
  9  \w     89.00 195.00   0.50    6.20    --  107.20  30.00 -90.00  212
 10  \w     30.00  82.00   0.50    6.20    --  107.20 -82.00 150.00  104
 11  \w     18.00 129.00   0.50    6.20    --  107.20 -61.00  30.00  222
 12  \w    108.00 194.00   0.50    6.20    --  107.20  45.00 150.00  172
;
_diffrn_measurement_device 'four-circle diffractometer'
_diffrn_measurement_device_type 'XtaLAB Pro: Kappa dual home/near'
_diffrn_measurement_method '\w scans'
_diffrn_orient_matrix_type 'CrysAlisPro convention (1999,Acta A55,543-557)'
_diffrn_orient_matrix_UB_11 0.0613255000
_diffrn_orient_matrix_UB_12 -0.0279544000
_diffrn_orient_matrix_UB_13 -0.0628692000
_diffrn_orient_matrix_UB_21 0.0066435000
_diffrn_orient_matrix_UB_22 -0.1375127000
_diffrn_orient_matrix_UB_23 0.0256494000
_diffrn_orient_matrix_UB_31 -0.1144523000
_diffrn_orient_matrix_UB_32 -0.0230480000
_diffrn_orient_matrix_UB_33 -0.0770943000
_diffrn_radiation_monochromator graphite
_diffrn_radiation_probe x-ray
_diffrn_radiation_type CuK\a
_diffrn_radiation_wavelength 1.54184
_diffrn_reflns_av_R_equivalents 0.0335
_diffrn_reflns_av_unetI/netI 0.0362
_diffrn_reflns_Laue_measured_fraction_full 1.000
_diffrn_reflns_Laue_measured_fraction_max 0.974
_diffrn_reflns_limit_h_max 14
_diffrn_reflns_limit_h_min -16
_diffrn_reflns_limit_k_max 10
_diffrn_reflns_limit_k_min -13
_diffrn_reflns_limit_l_max 16
_diffrn_reflns_limit_l_min -20
_diffrn_reflns_number 13423
_diffrn_reflns_point_group_measured_fraction_full 1.000
_diffrn_reflns_point_group_measured_fraction_max 0.974
_diffrn_reflns_theta_full 67.684
_diffrn_reflns_theta_max 79.974
_diffrn_reflns_theta_min 5.036
_diffrn_source 'fine-focus sealed X-ray tube'
_diffrn_source_type 'Enhance (Cu) X-ray Source'
_exptl_absorpt_coefficient_mu 1.889
_exptl_absorpt_correction_T_max 1.00000
_exptl_absorpt_correction_T_min 0.77365
_exptl_absorpt_correction_type multi-scan
_exptl_absorpt_process_details
;
CrysAlisPro 1.171.39.20a (Rigaku Oxford Diffraction, 2015)
Empirical absorption correction using spherical harmonics,
 implemented in SCALE3 ABSPACK scaling algorithm.
;
_exptl_crystal_colour 'clear yellowish yellow'
_exptl_crystal_colour_lustre clear
_exptl_crystal_colour_modifier yellowish
_exptl_crystal_colour_primary yellow
_exptl_crystal_density_diffrn 1.404
_exptl_crystal_description block
_exptl_crystal_F_000 912
_exptl_crystal_size_max 0.1
_exptl_crystal_size_mid 0.1
_exptl_crystal_size_min 0.05
_refine_diff_density_max 0.310
_refine_diff_density_min -0.455
_refine_diff_density_rms 0.053
_refine_ls_extinction_method none
_refine_ls_goodness_of_fit_ref 1.077
_refine_ls_hydrogen_treatment constr
_refine_ls_matrix_type full
_refine_ls_number_parameters 290
_refine_ls_number_reflns 4437
_refine_ls_number_restraints 0
_refine_ls_restrained_S_all 1.077
_refine_ls_R_factor_all 0.0444
_refine_ls_R_factor_gt 0.0415
_refine_ls_shift/su_max 0.001
_refine_ls_shift/su_mean 0.000
_refine_ls_structure_factor_coef Fsqd
_refine_ls_weighting_details 'w=1/[\s^2^(Fo^2^)+(0.0523P)^2^+0.9611P] where P=(Fo^2^+2Fc^2^)/3'
_refine_ls_weighting_scheme calc
_refine_ls_wR_factor_gt 0.1092
_refine_ls_wR_factor_ref 0.1115
_reflns_Friedel_coverage 0.000
_reflns_number_gt 4054
_reflns_number_total 4437
_reflns_threshold_expression 'I > 2\s(I)'
_cod_data_source_file d1ob02351a2.cif
_cod_data_source_block exp-880_tp-19b
_cod_database_code 7158646
_shelx_shelxl_version_number 2016/4
_shelx_space_group_comment
;
The symmetry employed for this shelxl refinement is uniquely defined
by the following loop, which should always be used as a source of
symmetry information in preference to the above space-group names.
They are only intended as comments.
;
_shelx_estimated_absorpt_t_max 0.911
_shelx_estimated_absorpt_t_min 0.834
_reflns_odcompleteness_completeness 99.93
_reflns_odcompleteness_iscentric 1
_reflns_odcompleteness_theta 71.98
_olex2_refinement_description
;
1. Fixed Uiso
 At 1.2 times of:
  All C(H) groups
 At 1.5 times of:
  All C(H,H,H) groups
2.a Ternary CH refined with riding coordinates:
 C10C(H10C)
2.b Aromatic/amide H refined with riding coordinates:
 C3C(H3C), C4C(H4C), C5C(H5C), C6C(H6C), C14C(H14C), C15C(H15C), C17C(H17C),
 C18C(H18C), C22C(H22C), C23C(H23C), C24C(H24C), C25C(H25C), C26C(H26C)
2.c Idealised Me refined as rotating group:
 C20C(H20A,H20B,H20C)
;
_olex2_submission_special_instructions 'No special instructions were received'
_oxdiff_exptl_absorpt_empirical_details
;
Empirical correction (ABSPACK) includes:
- Absorption correction using spherical harmonics
- Frame scaling
;
_oxdiff_exptl_absorpt_empirical_full_max 1.806
_oxdiff_exptl_absorpt_empirical_full_min 0.746

loop_
_space_group_symop_operation_xyz
'x, y, z'
'-x+1/2, y+1/2, -z+1/2'
'-x, -y, -z'
'x-1/2, -y-1/2, z-1/2'

loop_
_atom_site_label
_atom_site_type_symbol
_atom_site_fract_x
_atom_site_fract_y
_atom_site_fract_z
_atom_site_U_iso_or_equiv
_atom_site_adp_type
_atom_site_occupancy
_atom_site_site_symmetry_order
_atom_site_calc_flag
_atom_site_refinement_flags_posn
_atom_site_refinement_flags_adp
_atom_site_refinement_flags_occupancy
_atom_site_disorder_assembly
_atom_site_disorder_group
Cl1C Cl 0.55775(4) -0.14754(4) 0.74194(3) 0.03959(14) Uani 1 1 d . . . . .
O1C O 0.97213(8) 0.40478(10) 0.56215(7) 0.0245(2) Uani 1 1 d . . . . .
O2C O 0.67409(9) 0.66869(10) 0.39360(7) 0.0269(2) Uani 1 1 d . . . . .
O3C O 0.81797(9) 0.20906(10) 0.53184(7) 0.0261(2) Uani 1 1 d . . . . .
N1N N 0.63931(10) 0.25471(12) 0.52762(8) 0.0242(3) Uani 1 1 d . . . . .
N2N N 0.54770(10) 0.32845(13) 0.47509(8) 0.0250(3) Uani 1 1 d . . . . .
C1C C 0.90174(11) 0.48571(13) 0.54375(9) 0.0195(3) Uani 1 1 d . . . . .
C2C C 0.91137(12) 0.60626(14) 0.58901(9) 0.0208(3) Uani 1 1 d . . . . .
C3C C 0.99436(13) 0.64687(15) 0.66858(10) 0.0257(3) Uani 1 1 d . . . . .
H3C H 1.050424 0.593764 0.704371 0.031 Uiso 1 1 calc R . . . .
C4C C 0.99068(13) 0.76919(17) 0.69274(11) 0.0309(4) Uani 1 1 d . . . . .
H4C H 1.044546 0.798306 0.745955 0.037 Uiso 1 1 calc R . . . .
C5C C 0.90757(14) 0.84886(16) 0.63849(11) 0.0317(4) Uani 1 1 d . . . . .
H5C H 0.908464 0.931056 0.655248 0.038 Uiso 1 1 calc R . . . .
C6C C 0.82354(13) 0.80853(15) 0.56010(10) 0.0267(3) Uani 1 1 d . . . . .
H6C H 0.767136 0.861572 0.524669 0.032 Uiso 1 1 calc R . . . .
C7C C 0.82677(12) 0.68570(14) 0.53642(9) 0.0211(3) Uani 1 1 d . . . . .
C8C C 0.75104(12) 0.62170(13) 0.45494(9) 0.0201(3) Uani 1 1 d . . . . .
C9C C 0.79072(11) 0.48906(13) 0.46277(9) 0.0184(3) Uani 1 1 d . . . . .
C10C C 0.76830(11) 0.40192(13) 0.38640(9) 0.0181(3) Uani 1 1 d . . . . .
H10C H 0.829162 0.341481 0.398273 0.022 Uiso 1 1 calc R . . . .
C11C C 0.70216(12) 0.38094(13) 0.44435(9) 0.0193(3) Uani 1 1 d . . . . .
C12C C 0.73288(12) 0.27195(13) 0.50717(9) 0.0206(3) Uani 1 1 d . . . . .
C13C C 0.61979(13) 0.15919(14) 0.57966(10) 0.0233(3) Uani 1 1 d . . . . .
C14C C 0.51038(14) 0.13176(17) 0.57044(12) 0.0319(4) Uani 1 1 d . . . . .
H14C H 0.450193 0.176547 0.530724 0.038 Uiso 1 1 calc R . . . .
C15C C 0.49066(14) 0.03776(18) 0.62028(12) 0.0350(4) Uani 1 1 d . . . . .
H15C H 0.417396 0.019809 0.614708 0.042 Uiso 1 1 calc R . . . .
C16C C 0.58039(14) -0.02921(15) 0.67835(11) 0.0286(3) Uani 1 1 d . . . . .
C17C C 0.68948(15) -0.00145(17) 0.68893(12) 0.0359(4) Uani 1 1 d . . . . .
H17C H 0.749379 -0.046412 0.728830 0.043 Uiso 1 1 calc R . . . .
C18C C 0.70991(14) 0.09360(17) 0.64004(12) 0.0356(4) Uani 1 1 d . . . . .
H18C H 0.783529 0.113396 0.647589 0.043 Uiso 1 1 calc R . . . .
C19C C 0.58039(12) 0.40087(14) 0.42683(9) 0.0215(3) Uani 1 1 d . . . . .
C20C C 0.49547(13) 0.48346(16) 0.36175(10) 0.0276(3) Uani 1 1 d . . . . .
H20A H 0.420943 0.457561 0.354563 0.041 Uiso 1 1 calc GR . . . .
H20B H 0.503097 0.479227 0.305309 0.041 Uiso 1 1 calc GR . . . .
H20C H 0.507639 0.566809 0.383425 0.041 Uiso 1 1 calc GR . . . .
C21C C 0.71808(11) 0.43915(13) 0.28997(9) 0.0183(3) Uani 1 1 d . . . . .
C22C C 0.76089(12) 0.54032(13) 0.26030(9) 0.0210(3) Uani 1 1 d . . . . .
H22C H 0.815475 0.590259 0.301058 0.025 Uiso 1 1 calc R . . . .
C23C C 0.72179(12) 0.56654(14) 0.16947(9) 0.0233(3) Uani 1 1 d . . . . .
H23C H 0.750964 0.633685 0.149730 0.028 Uiso 1 1 calc R . . . .
C24C C 0.63958(12) 0.49317(15) 0.10818(9) 0.0249(3) Uani 1 1 d . . . . .
H24C H 0.613099 0.511975 0.047719 0.030 Uiso 1 1 calc R . . . .
C25C C 0.59697(13) 0.39188(15) 0.13711(10) 0.0256(3) Uani 1 1 d . . . . .
H25C H 0.542374 0.342116 0.096204 0.031 Uiso 1 1 calc R . . . .
C26C C 0.63656(12) 0.36524(14) 0.22789(10) 0.0225(3) Uani 1 1 d . . . . .
H26C H 0.608192 0.297171 0.247333 0.027 Uiso 1 1 calc R . . . .

loop_
_atom_site_aniso_label
_atom_site_aniso_U_11
_atom_site_aniso_U_22
_atom_site_aniso_U_33
_atom_site_aniso_U_23
_atom_site_aniso_U_13
_atom_site_aniso_U_12
Cl1C 0.0499(3) 0.0319(2) 0.0467(3) 0.00992(18) 0.0293(2) -0.00376(17)
O1C 0.0220(5) 0.0257(6) 0.0231(5) 0.0033(4) 0.0057(4) 0.0044(4)
O2C 0.0277(5) 0.0240(5) 0.0212(5) 0.0001(4) 0.0009(4) 0.0061(4)
O3C 0.0249(5) 0.0243(5) 0.0294(5) 0.0059(4) 0.0109(4) 0.0060(4)
N1N 0.0218(6) 0.0254(6) 0.0258(6) 0.0068(5) 0.0097(5) 0.0032(5)
N2N 0.0216(6) 0.0275(7) 0.0245(6) 0.0037(5) 0.0075(5) 0.0028(5)
C1C 0.0187(6) 0.0227(7) 0.0166(6) 0.0022(5) 0.0061(5) 0.0002(5)
C2C 0.0200(6) 0.0246(7) 0.0176(6) -0.0006(5) 0.0070(5) -0.0018(5)
C3C 0.0208(7) 0.0328(8) 0.0206(7) -0.0026(6) 0.0048(6) -0.0006(6)
C4C 0.0252(7) 0.0378(9) 0.0255(7) -0.0109(7) 0.0052(6) -0.0068(6)
C5C 0.0333(8) 0.0261(8) 0.0321(8) -0.0097(7) 0.0085(7) -0.0058(6)
C6C 0.0274(7) 0.0238(8) 0.0261(7) -0.0023(6) 0.0072(6) 0.0000(6)
C7C 0.0212(6) 0.0216(7) 0.0191(6) -0.0015(5) 0.0063(5) -0.0018(5)
C8C 0.0208(6) 0.0196(7) 0.0179(6) 0.0004(5) 0.0052(5) 0.0019(5)
C9C 0.0192(6) 0.0177(7) 0.0163(6) 0.0006(5) 0.0045(5) 0.0001(5)
C10C 0.0189(6) 0.0170(6) 0.0173(6) -0.0003(5) 0.0059(5) 0.0000(5)
C11C 0.0202(6) 0.0191(7) 0.0181(6) 0.0009(5) 0.0067(5) 0.0003(5)
C12C 0.0233(7) 0.0195(7) 0.0187(6) 0.0000(5) 0.0077(5) -0.0017(5)
C13C 0.0269(7) 0.0225(7) 0.0222(7) 0.0011(6) 0.0113(6) -0.0015(6)
C14C 0.0273(8) 0.0370(9) 0.0339(8) 0.0087(7) 0.0146(7) 0.0026(7)
C15C 0.0289(8) 0.0413(10) 0.0403(9) 0.0072(8) 0.0192(7) -0.0025(7)
C16C 0.0376(8) 0.0251(8) 0.0288(8) 0.0003(6) 0.0190(7) -0.0031(6)
C17C 0.0312(8) 0.0352(9) 0.0394(9) 0.0146(8) 0.0114(7) 0.0005(7)
C18C 0.0258(8) 0.0377(10) 0.0407(9) 0.0158(8) 0.0100(7) -0.0020(7)
C19C 0.0208(6) 0.0226(7) 0.0201(6) -0.0013(5) 0.0067(5) 0.0002(5)
C20C 0.0213(7) 0.0317(8) 0.0260(7) 0.0051(6) 0.0049(6) 0.0055(6)
C21C 0.0186(6) 0.0186(7) 0.0170(6) -0.0003(5) 0.0062(5) 0.0017(5)
C22C 0.0214(6) 0.0190(7) 0.0195(6) -0.0007(5) 0.0047(5) -0.0018(5)
C23C 0.0269(7) 0.0205(7) 0.0216(7) 0.0037(6) 0.0083(6) 0.0010(6)
C24C 0.0251(7) 0.0294(8) 0.0167(6) 0.0016(6) 0.0042(6) 0.0046(6)
C25C 0.0244(7) 0.0272(8) 0.0199(7) -0.0044(6) 0.0027(6) -0.0023(6)
C26C 0.0223(7) 0.0207(7) 0.0227(7) -0.0002(5) 0.0066(6) -0.0020(5)

loop_
_atom_type_symbol
_atom_type_description
_atom_type_scat_dispersion_real
_atom_type_scat_dispersion_imag
_atom_type_scat_source
C C 0.0181 0.0091 'International Tables Vol C Tables 4.2.6.8 and 6.1.1.4'
H H 0.0000 0.0000 'International Tables Vol C Tables 4.2.6.8 and 6.1.1.4'
Cl Cl 0.3639 0.7018 'International Tables Vol C Tables 4.2.6.8 and 6.1.1.4'
N N 0.0311 0.0180 'International Tables Vol C Tables 4.2.6.8 and 6.1.1.4'
O O 0.0492 0.0322 'International Tables Vol C Tables 4.2.6.8 and 6.1.1.4'

loop_
_geom_angle_atom_site_label_1
_geom_angle_atom_site_label_2
_geom_angle_atom_site_label_3
_geom_angle
_geom_angle_site_symmetry_1
_geom_angle_site_symmetry_3
_geom_angle_publ_flag
N2N N1N C13C 118.56(12) . . ?
C12C N1N N2N 112.33(12) . . ?
C12C N1N C13C 127.85(13) . . ?
C19C N2N N1N 108.86(12) . . ?
O1C C1C C2C 127.19(13) . . ?
O1C C1C C9C 126.27(13) . . ?
C2C C1C C9C 106.22(11) . . ?
C3C C2C C1C 128.87(14) . . ?
C7C C2C C1C 110.16(12) . . ?
C7C C2C C3C 120.79(14) . . ?
C2C C3C H3C 121.1 . . ?
C4C C3C C2C 117.84(14) . . ?
C4C C3C H3C 121.1 . . ?
C3C C4C H4C 119.5 . . ?
C3C C4C C5C 120.96(14) . . ?
C5C C4C H4C 119.5 . . ?
C4C C5C H5C 119.3 . . ?
C6C C5C C4C 121.49(15) . . ?
C6C C5C H5C 119.3 . . ?
C5C C6C H6C 121.3 . . ?
C5C C6C C7C 117.43(15) . . ?
C7C C6C H6C 121.3 . . ?
C2C C7C C8C 110.38(13) . . ?
C6C C7C C2C 121.44(13) . . ?
C6C C7C C8C 128.11(13) . . ?
O2C C8C C7C 125.84(14) . . ?
O2C C8C C9C 127.52(13) . . ?
C7C C8C C9C 106.62(11) . . ?
C1C C9C C11C 120.81(11) . . ?
C8C C9C C1C 105.54(11) . . ?
C8C C9C C11C 119.62(12) . . ?
C10C C9C C1C 121.23(12) . . ?
C10C C9C C8C 125.33(12) . . ?
C10C C9C C11C 58.67(9) . . ?
C9C C10C H10C 112.0 . . ?
C9C C10C C11C 63.39(9) . . ?
C9C C10C C21C 124.33(12) . . ?
C11C C10C H10C 112.0 . . ?
C21C C10C H10C 112.0 . . ?
C21C C10C C11C 124.96(12) . . ?
C10C C11C C9C 57.94(9) . . ?
C10C C11C C12C 118.45(12) . . ?
C12C C11C C9C 118.06(11) . . ?
C19C C11C C9C 123.61(12) . . ?
C19C C11C C10C 131.23(12) . . ?
C19C C11C C12C 102.93(12) . . ?
O3C C12C N1N 126.90(14) . . ?
O3C C12C C11C 128.90(13) . . ?
N1N C12C C11C 104.13(12) . . ?
C14C C13C N1N 119.75(14) . . ?
C14C C13C C18C 120.00(15) . . ?
C18C C13C N1N 120.25(14) . . ?
C13C C14C H14C 120.0 . . ?
C15C C14C C13C 120.05(15) . . ?
C15C C14C H14C 120.0 . . ?
C14C C15C H15C 120.2 . . ?
C16C C15C C14C 119.61(15) . . ?
C16C C15C H15C 120.2 . . ?
C15C C16C Cl1C 120.45(13) . . ?
C17C C16C Cl1C 118.77(13) . . ?
C17C C16C C15C 120.75(15) . . ?
C16C C17C H17C 120.0 . . ?
C16C C17C C18C 119.90(16) . . ?
C18C C17C H17C 120.0 . . ?
C13C C18C H18C 120.2 . . ?
C17C C18C C13C 119.65(15) . . ?
C17C C18C H18C 120.2 . . ?
N2N C19C C11C 111.00(13) . . ?
N2N C19C C20C 118.49(13) . . ?
C20C C19C C11C 130.43(13) . . ?
C19C C20C H20A 109.5 . . ?
C19C C20C H20B 109.5 . . ?
C19C C20C H20C 109.5 . . ?
H20A C20C H20B 109.5 . . ?
H20A C20C H20C 109.5 . . ?
H20B C20C H20C 109.5 . . ?
C22C C21C C10C 120.29(12) . . ?
C22C C21C C26C 119.23(13) . . ?
C26C C21C C10C 120.13(13) . . ?
C21C C22C H22C 120.1 . . ?
C21C C22C C23C 119.86(13) . . ?
C23C C22C H22C 120.1 . . ?
C22C C23C H23C 119.8 . . ?
C24C C23C C22C 120.49(14) . . ?
C24C C23C H23C 119.8 . . ?
C23C C24C H24C 120.0 . . ?
C25C C24C C23C 120.01(13) . . ?
C25C C24C H24C 120.0 . . ?
C24C C25C H25C 120.3 . . ?
C24C C25C C26C 119.49(14) . . ?
C26C C25C H25C 120.3 . . ?
C21C C26C H26C 119.5 . . ?
C25C C26C C21C 120.90(14) . . ?
C25C C26C H26C 119.5 . . ?

loop_
_geom_bond_atom_site_label_1
_geom_bond_atom_site_label_2
_geom_bond_distance
_geom_bond_site_symmetry_2
_geom_bond_publ_flag
Cl1C C16C 1.7398(16) . ?
O1C C1C 1.2109(18) . ?
O2C C8C 1.2124(17) . ?
O3C C12C 1.2169(18) . ?
N1N N2N 1.4060(17) . ?
N1N C12C 1.3768(19) . ?
N1N C13C 1.4183(19) . ?
N2N C19C 1.288(2) . ?
C1C C2C 1.481(2) . ?
C1C C9C 1.5230(18) . ?
C2C C3C 1.393(2) . ?
C2C C7C 1.391(2) . ?
C3C H3C 0.9300 . ?
C3C C4C 1.388(2) . ?
C4C H4C 0.9300 . ?
C4C C5C 1.391(2) . ?
C5C H5C 0.9300 . ?
C5C C6C 1.385(2) . ?
C6C H6C 0.9300 . ?
C6C C7C 1.390(2) . ?
C7C C8C 1.4790(19) . ?
C8C C9C 1.5135(19) . ?
C9C C10C 1.4963(19) . ?
C9C C11C 1.5786(19) . ?
C10C H10C 0.9800 . ?
C10C C11C 1.5081(19) . ?
C10C C21C 1.5017(18) . ?
C11C C12C 1.5106(19) . ?
C11C C19C 1.4928(19) . ?
C13C C14C 1.386(2) . ?
C13C C18C 1.390(2) . ?
C14C H14C 0.9300 . ?
C14C C15C 1.384(2) . ?
C15C H15C 0.9300 . ?
C15C C16C 1.381(2) . ?
C16C C17C 1.377(2) . ?
C17C H17C 0.9300 . ?
C17C C18C 1.386(2) . ?
C18C H18C 0.9300 . ?
C19C C20C 1.490(2) . ?
C20C H20A 0.9600 . ?
C20C H20B 0.9600 . ?
C20C H20C 0.9600 . ?
C21C C22C 1.393(2) . ?
C21C C26C 1.3931(19) . ?
C22C H22C 0.9300 . ?
C22C C23C 1.3928(19) . ?
C23C H23C 0.9300 . ?
C23C C24C 1.388(2) . ?
C24C H24C 0.9300 . ?
C24C C25C 1.386(2) . ?
C25C H25C 0.9300 . ?
C25C C26C 1.393(2) . ?
C26C H26C 0.9300 . ?
